data_4105039
loop_
_publ_author_name
'Sandip Murarka'
'Indubhusan Deb'
'Chen Zhang'
'Daniel Seidel'

_publ_section_title
;
 Catalytic Enantioselective Intramolecular Redox Reactions: Ring-Fused
 Tetrahydroquinolines
;
_journal_name_full 'Journal of the American Chemical Society'
_journal_page_first 13226
_journal_page_last 13227
_journal_paper_doi 10.1021/ja905213f
_journal_volume 131
_journal_year 2009
_chemical_absolute_configuration ad
_chemical_formula_sum 'C22 H22 N2 O4'
_chemical_formula_weight 378.42
_chemical_name_systematic
; 
 ? 

;
_space_group_IT_number 19
_symmetry_cell_setting orthorhombic
_symmetry_space_group_name_Hall 'P 2ac 2ab'
_symmetry_space_group_name_H-M 'P 21 21 21'
_atom_sites_solution_hydrogens geom
_atom_sites_solution_primary direct
_atom_sites_solution_secondary difmap
_audit_creation_method SHELXL-97
_cell_angle_alpha 90.00
_cell_angle_beta 90.00
_cell_angle_gamma 90.00
_cell_formula_units_Z 4
_cell_length_a 8.1447(1)
_cell_length_b 10.1427(2)
_cell_length_c 21.4366(3)
_cell_measurement_reflns_used 7954
_cell_measurement_temperature 100(2)
_cell_measurement_theta_max 70.34
_cell_measurement_theta_min 4.12
_cell_volume 1770.86(5)
_computing_cell_refinement 'Bruker SAINT'
_computing_data_collection 'Bruker APEX2'
_computing_data_reduction 'Bruker SAINT'
_computing_molecular_graphics 'Bruker SHELXTL'
_computing_publication_material 'Bruker SHELXTL'
_computing_structure_refinement 'SHELXL-97 (Sheldrick, 2008)'
_computing_structure_solution 'SHELXS-97 (Sheldrick, 2008)'
_diffrn_ambient_temperature 100(2)
_diffrn_measured_fraction_theta_full 0.984
_diffrn_measured_fraction_theta_max 0.984
_diffrn_measurement_device_type 'Bruker SMART APEX CCD'
_diffrn_measurement_method '\f and \w scans'
_diffrn_radiation_monochromator graphite
_diffrn_radiation_source 'fine-focus sealed tube'
_diffrn_radiation_type CuK\a
_diffrn_radiation_wavelength 1.54178
_diffrn_reflns_av_R_equivalents 0.0201
_diffrn_reflns_av_sigmaI/netI 0.0206
_diffrn_reflns_limit_h_max 9
_diffrn_reflns_limit_h_min -9
_diffrn_reflns_limit_k_max 11
_diffrn_reflns_limit_k_min -8
_diffrn_reflns_limit_l_max 25
_diffrn_reflns_limit_l_min -22
_diffrn_reflns_number 9468
_diffrn_reflns_theta_full 68.23
_diffrn_reflns_theta_max 68.23
_diffrn_reflns_theta_min 4.12
_exptl_absorpt_coefficient_mu 0.803
_exptl_absorpt_correction_T_max 0.946
_exptl_absorpt_correction_T_min 0.740
_exptl_absorpt_correction_type multi-scan
_exptl_absorpt_process_details 'Bruker SAINT (SADABS)'
_exptl_crystal_colour colourless
_exptl_crystal_density_diffrn 1.419
_exptl_crystal_description rod
_exptl_crystal_F_000 800
_exptl_crystal_size_max 0.40
_exptl_crystal_size_mid 0.08
_exptl_crystal_size_min 0.07
_refine_diff_density_max 0.178
_refine_diff_density_min -0.185
_refine_diff_density_rms 0.038
_refine_ls_abs_structure_details 'Flack H D (1983), Acta Cryst. A39, 876-881'
_refine_ls_abs_structure_Flack 0.1(2)
_refine_ls_extinction_coef 0.0032(3)
_refine_ls_extinction_expression Fc^*^=kFc[1+0.001xFc^2^\l^3^/sin(2\q)]^-1/4^
_refine_ls_extinction_method SHELXL
_refine_ls_goodness_of_fit_ref 1.006
_refine_ls_hydrogen_treatment mixed
_refine_ls_matrix_type full
_refine_ls_number_parameters 320
_refine_ls_number_reflns 3135
_refine_ls_number_restraints 0
_refine_ls_restrained_S_all 1.006
_refine_ls_R_factor_all 0.0359
_refine_ls_R_factor_gt 0.0346
_refine_ls_shift/su_max 0.001
_refine_ls_shift/su_mean 0.000
_refine_ls_structure_factor_coef Fsqd
_refine_ls_weighting_details 'calc w=1/[\s^2^(Fo^2^)+(0.0370P)^2^+1.1200P] where P=(Fo^2^+2Fc^2^)/3'
_refine_ls_weighting_scheme calc
_refine_ls_wR_factor_gt 0.0803
_refine_ls_wR_factor_ref 0.0812
_reflns_number_gt 3060
_reflns_number_total 3135
_reflns_threshold_expression >2sigma(I)
_cod_data_source_file ja905213f_si_002.cif
_cod_data_source_block indu-315-final
_cod_database_code 4105039

loop_
_symmetry_equiv_pos_as_xyz
'x, y, z'
'-x+1/2, -y, z+1/2'
'-x, y+1/2, -z+1/2'
'x+1/2, -y+1/2, -z'

loop_
_atom_site_label
_atom_site_type_symbol
_atom_site_fract_x
_atom_site_fract_y
_atom_site_fract_z
_atom_site_U_iso_or_equiv
_atom_site_adp_type
_atom_site_occupancy
_atom_site_symmetry_multiplicity
_atom_site_calc_flag
O1 O 0.13364(19) 0.37001(14) 0.99496(6) 0.0235(3) Uani 1 1 d
O2 O 0.08649(18) 0.56438(14) 0.94981(7) 0.0229(3) Uani 1 1 d
O3 O 0.30344(19) 0.28258(14) 0.81370(6) 0.0225(3) Uani 1 1 d
O4 O 0.23207(18) -0.03424(15) 1.13078(6) 0.0240(3) Uani 1 1 d
N1 N 0.1898(2) 0.40650(16) 0.88914(7) 0.0186(4) Uani 1 1 d
N2 N 0.01688(19) 0.06900(16) 0.86367(7) 0.0160(4) Uani 1 1 d
C1 C 0.1374(2) 0.4392(2) 0.94914(9) 0.0193(4) Uani 1 1 d
C2 C 0.1041(3) 0.6246(2) 0.88862(10) 0.0229(4) Uani 1 1 d
H2A H 0.178(3) 0.699(3) 0.8931(11) 0.027 Uiso 1 1 d
H2B H -0.002(3) 0.648(2) 0.8744(11) 0.027 Uiso 1 1 d
C3 C 0.1823(3) 0.5203(2) 0.84751(10) 0.0244(5) Uani 1 1 d
H3A H 0.112(3) 0.498(2) 0.8110(12) 0.029 Uiso 1 1 d
H3B H 0.293(3) 0.543(2) 0.8339(11) 0.029 Uiso 1 1 d
C4 C 0.2554(2) 0.28735(19) 0.86725(9) 0.0180(4) Uani 1 1 d
C5 C 0.2599(2) 0.17113(19) 0.91208(9) 0.0166(4) Uani 1 1 d
H5 H 0.302(3) 0.202(2) 0.9518(11) 0.020 Uiso 1 1 d
C6 C 0.0835(2) 0.1213(2) 0.92263(9) 0.0160(4) Uani 1 1 d
H6 H 0.016(3) 0.197(2) 0.9324(10) 0.019 Uiso 1 1 d
C7 C 0.3694(2) 0.0605(2) 0.88765(9) 0.0188(4) Uani 1 1 d
H7A H 0.471(3) 0.102(2) 0.8686(11) 0.023 Uiso 1 1 d
H7B H 0.400(3) 0.007(2) 0.9241(11) 0.023 Uiso 1 1 d
C8 C 0.2867(3) -0.02529(19) 0.83962(9) 0.0175(4) Uani 1 1 d
C9 C 0.1149(3) -0.02387(19) 0.83156(9) 0.0169(4) Uani 1 1 d
C10 C 0.0448(3) -0.1105(2) 0.78802(9) 0.0189(4) Uani 1 1 d
H10 H -0.070(3) -0.113(2) 0.7820(10) 0.023 Uiso 1 1 d
C11 C 0.1417(3) -0.1943(2) 0.75196(9) 0.0222(5) Uani 1 1 d
H11 H 0.086(3) -0.247(2) 0.7207(11) 0.027 Uiso 1 1 d
C12 C 0.3111(3) -0.1935(2) 0.75860(9) 0.0229(5) Uani 1 1 d
H12 H 0.383(3) -0.242(2) 0.7311(11) 0.028 Uiso 1 1 d
C13 C 0.3806(3) -0.1093(2) 0.80253(9) 0.0201(4) Uani 1 1 d
H13 H 0.494(3) -0.107(2) 0.8084(11) 0.024 Uiso 1 1 d
C14 C -0.1566(2) 0.0356(2) 0.87353(10) 0.0181(4) Uani 1 1 d
H14A H -0.210(3) 0.020(2) 0.8326(11) 0.022 Uiso 1 1 d
H14B H -0.204(3) 0.111(2) 0.8929(10) 0.022 Uiso 1 1 d
C15 C -0.1716(3) -0.0848(2) 0.91591(9) 0.0189(4) Uani 1 1 d
H15A H -0.281(3) -0.091(2) 0.9315(10) 0.023 Uiso 1 1 d
H15B H -0.149(3) -0.167(2) 0.8900(10) 0.023 Uiso 1 1 d
C16 C -0.0548(2) -0.07752(19) 0.97077(9) 0.0170(4) Uani 1 1 d
C17 C 0.0656(2) 0.02176(19) 0.97591(9) 0.0158(4) Uani 1 1 d
C18 C 0.1580(2) 0.0322(2) 1.02999(9) 0.0192(4) Uani 1 1 d
H18 H 0.230(3) 0.101(2) 1.0355(10) 0.023 Uiso 1 1 d
C19 C 0.1362(2) -0.0554(2) 1.07920(9) 0.0190(4) Uani 1 1 d
C20 C 0.0238(2) -0.1583(2) 1.07348(9) 0.0185(4) Uani 1 1 d
H20 H 0.010(3) -0.226(2) 1.1051(11) 0.022 Uiso 1 1 d
C21 C -0.0687(2) -0.1677(2) 1.01926(9) 0.0190(4) Uani 1 1 d
H21 H -0.152(3) -0.237(2) 1.0161(10) 0.023 Uiso 1 1 d
C22 C 0.1965(3) -0.1099(2) 1.18545(9) 0.0214(4) Uani 1 1 d
H22A H 0.083(3) -0.092(3) 1.1986(11) 0.032 Uiso 1 1 d
H22B H 0.270(3) -0.080(3) 1.2174(11) 0.032 Uiso 1 1 d
H22C H 0.212(3) -0.207(3) 1.1776(11) 0.032 Uiso 1 1 d

loop_
_atom_site_aniso_label
_atom_site_aniso_U_11
_atom_site_aniso_U_22
_atom_site_aniso_U_33
_atom_site_aniso_U_23
_atom_site_aniso_U_13
_atom_site_aniso_U_12
O1 0.0319(8) 0.0207(7) 0.0180(7) -0.0009(6) 0.0042(6) -0.0036(6)
O2 0.0262(7) 0.0180(7) 0.0244(7) -0.0031(6) -0.0005(6) 0.0011(6)
O3 0.0281(8) 0.0226(7) 0.0168(7) 0.0006(6) 0.0048(6) -0.0015(6)
O4 0.0252(7) 0.0303(8) 0.0165(6) 0.0028(6) -0.0031(6) -0.0044(6)
N1 0.0223(8) 0.0157(8) 0.0177(8) 0.0006(6) 0.0001(7) -0.0026(7)
N2 0.0163(8) 0.0161(8) 0.0155(8) 0.0004(6) -0.0009(6) 0.0002(7)
C1 0.0170(9) 0.0178(10) 0.0232(10) -0.0042(8) -0.0001(8) -0.0044(8)
C2 0.0231(11) 0.0180(10) 0.0276(11) 0.0022(8) -0.0062(9) 0.0000(9)
C3 0.0313(12) 0.0198(11) 0.0220(10) 0.0030(8) -0.0036(10) -0.0016(9)
C4 0.0167(9) 0.0186(10) 0.0188(10) -0.0015(8) -0.0016(8) -0.0030(7)
C5 0.0189(10) 0.0165(10) 0.0144(9) -0.0014(7) -0.0008(8) -0.0012(8)
C6 0.0186(9) 0.0136(9) 0.0159(9) -0.0010(7) 0.0000(8) 0.0002(8)
C7 0.0166(9) 0.0208(10) 0.0190(10) 0.0023(8) -0.0009(8) 0.0014(8)
C8 0.0215(10) 0.0156(9) 0.0153(9) 0.0054(7) -0.0010(8) 0.0014(8)
C9 0.0227(10) 0.0137(9) 0.0143(9) 0.0037(7) 0.0008(8) 0.0013(8)
C10 0.0215(11) 0.0192(10) 0.0161(9) 0.0046(8) -0.0020(8) -0.0012(8)
C11 0.0332(12) 0.0171(10) 0.0165(10) 0.0004(8) -0.0014(9) -0.0027(9)
C12 0.0322(12) 0.0183(10) 0.0182(10) -0.0002(8) 0.0028(9) 0.0061(9)
C13 0.0214(11) 0.0201(10) 0.0188(10) 0.0042(8) 0.0002(8) 0.0054(8)
C14 0.0160(9) 0.0187(10) 0.0195(10) -0.0009(8) -0.0005(8) 0.0003(8)
C15 0.0176(10) 0.0203(11) 0.0189(10) -0.0009(8) 0.0026(8) -0.0045(8)
C16 0.0200(10) 0.0125(9) 0.0184(9) -0.0037(7) 0.0033(8) 0.0032(7)
C17 0.0182(9) 0.0132(9) 0.0161(9) -0.0020(7) 0.0024(8) 0.0038(7)
C18 0.0188(10) 0.0190(10) 0.0197(10) -0.0003(8) 0.0009(8) -0.0031(8)
C19 0.0183(9) 0.0231(11) 0.0156(9) -0.0026(8) 0.0013(8) 0.0023(8)
C20 0.0215(10) 0.0167(10) 0.0174(10) 0.0033(8) 0.0034(8) 0.0043(8)
C21 0.0174(10) 0.0183(10) 0.0211(10) -0.0014(8) 0.0031(8) -0.0009(8)
C22 0.0248(11) 0.0236(11) 0.0159(10) -0.0002(8) -0.0009(9) 0.0026(9)

loop_
_atom_type_symbol
_atom_type_description
_atom_type_scat_dispersion_real
_atom_type_scat_dispersion_imag
_atom_type_scat_source
C C 0.0181 0.0091 'International Tables Vol C Tables 4.2.6.8 and 6.1.1.4'
H H 0.0000 0.0000 'International Tables Vol C Tables 4.2.6.8 and 6.1.1.4'
N N 0.0311 0.0180 'International Tables Vol C Tables 4.2.6.8 and 6.1.1.4'
O O 0.0492 0.0322 'International Tables Vol C Tables 4.2.6.8 and 6.1.1.4'

loop_
_geom_angle_atom_site_label_1
_geom_angle_atom_site_label_2
_geom_angle_atom_site_label_3
_geom_angle
C1 O2 C2 111.03(16)
C19 O4 C22 117.48(16)
C1 N1 C4 129.03(16)
C1 N1 C3 111.27(16)
C4 N1 C3 119.53(16)
C9 N2 C14 117.37(16)
C9 N2 C6 116.70(15)
C14 N2 C6 108.29(15)
O1 C1 O2 122.39(19)
O1 C1 N1 128.30(19)
O2 C1 N1 109.31(17)
O2 C2 C3 105.85(16)
O2 C2 H2A 107.4(14)
C3 C2 H2A 110.1(15)
O2 C2 H2B 108.0(15)
C3 C2 H2B 111.9(15)
H2A C2 H2B 113(2)
N1 C3 C2 102.33(16)
N1 C3 H3A 108.9(15)
C2 C3 H3A 112.1(15)
N1 C3 H3B 108.9(15)
C2 C3 H3B 113.7(15)
H3A C3 H3B 111(2)
O3 C4 N1 118.28(18)
O3 C4 C5 123.96(18)
N1 C4 C5 117.75(16)
C4 C5 C7 111.54(16)
C4 C5 C6 108.96(16)
C7 C5 C6 110.73(16)
C4 C5 H5 108.3(14)
C7 C5 H5 109.5(14)
C6 C5 H5 107.7(14)
N2 C6 C17 111.56(15)
N2 C6 C5 109.61(16)
C17 C6 C5 114.52(16)
N2 C6 H6 105.1(13)
C17 C6 H6 108.0(14)
C5 C6 H6 107.5(14)
C8 C7 C5 113.43(16)
C8 C7 H7A 109.2(13)
C5 C7 H7A 108.1(14)
C8 C7 H7B 109.9(14)
C5 C7 H7B 106.4(13)
H7A C7 H7B 109.8(19)
C13 C8 C9 118.74(19)
C13 C8 C7 119.82(18)
C9 C8 C7 121.43(18)
C10 C9 C8 118.62(19)
C10 C9 N2 120.75(18)
C8 C9 N2 120.50(18)
C11 C10 C9 121.4(2)
C11 C10 H10 117.9(14)
C9 C10 H10 120.8(14)
C12 C11 C10 120.2(2)
C12 C11 H11 122.6(15)
C10 C11 H11 117.1(15)
C11 C12 C13 118.6(2)
C11 C12 H12 122.6(15)
C13 C12 H12 118.6(15)
C12 C13 C8 122.5(2)
C12 C13 H13 120.5(15)
C8 C13 H13 117.0(15)
N2 C14 C15 110.31(16)
N2 C14 H14A 109.3(14)
C15 C14 H14A 111.1(14)
N2 C14 H14B 105.6(14)
C15 C14 H14B 110.5(13)
H14A C14 H14B 109.9(19)
C16 C15 C14 111.91(16)
C16 C15 H15A 108.5(13)
C14 C15 H15A 109.7(14)
C16 C15 H15B 110.4(13)
C14 C15 H15B 108.6(13)
H15A C15 H15B 107.6(19)
C21 C16 C17 117.95(18)
C21 C16 C15 119.86(18)
C17 C16 C15 122.15(17)
C18 C17 C16 119.85(18)
C18 C17 C6 121.44(18)
C16 C17 C6 118.60(17)
C17 C18 C19 121.06(19)
C17 C18 H18 120.9(14)
C19 C18 H18 117.9(14)
O4 C19 C18 116.03(18)
O4 C19 C20 124.24(18)
C18 C19 C20 119.72(18)
C21 C20 C19 118.80(18)
C21 C20 H20 117.9(14)
C19 C20 H20 123.3(14)
C20 C21 C16 122.44(19)
C20 C21 H21 118.9(13)
C16 C21 H21 118.5(13)
O4 C22 H22A 108.9(15)
O4 C22 H22B 106.8(15)
H22A C22 H22B 109(2)
O4 C22 H22C 111.2(14)
H22A C22 H22C 111(2)
H22B C22 H22C 111(2)

loop_
_geom_bond_atom_site_label_1
_geom_bond_atom_site_label_2
_geom_bond_distance
O1 C1 1.207(2)
O2 C1 1.336(3)
O2 C2 1.454(3)
O3 C4 1.214(2)
O4 C19 1.371(2)
O4 C22 1.430(2)
N1 C1 1.395(3)
N1 C4 1.402(3)
N1 C3 1.461(3)
N2 C9 1.414(3)
N2 C14 1.468(2)
N2 C6 1.474(2)
C2 C3 1.517(3)
C2 H2A 0.97(3)
C2 H2B 0.95(3)
C3 H3A 0.99(3)
C3 H3B 0.98(3)
C4 C5 1.521(3)
C5 C7 1.526(3)
C5 C6 1.540(3)
C5 H5 0.97(2)
C6 C17 1.531(3)
C6 H6 0.97(2)
C7 C8 1.507(3)
C7 H7A 1.01(2)
C7 H7B 0.98(2)
C8 C13 1.394(3)
C8 C9 1.410(3)
C9 C10 1.403(3)
C10 C11 1.394(3)
C10 H10 0.95(3)
C11 C12 1.387(3)
C11 H11 0.97(3)
C12 C13 1.392(3)
C12 H12 0.97(3)
C13 H13 0.93(2)
C14 C15 1.527(3)
C14 H14A 0.99(2)
C14 H14B 0.95(2)
C15 C16 1.514(3)
C15 H15A 0.95(2)
C15 H15B 1.02(2)
C16 C21 1.389(3)
C16 C17 1.410(3)
C17 C18 1.386(3)
C18 C19 1.391(3)
C18 H18 0.92(3)
C19 C20 1.393(3)
C20 C21 1.389(3)
C20 H20 0.97(2)
C21 H21 0.98(3)
C22 H22A 0.98(3)
C22 H22B 0.96(3)
C22 H22C 1.00(3)

loop_
_geom_torsion_atom_site_label_1
_geom_torsion_atom_site_label_2
_geom_torsion_atom_site_label_3
_geom_torsion_atom_site_label_4
_geom_torsion
C2 O2 C1 O1 -179.87(19)
C2 O2 C1 N1 -0.6(2)
C4 N1 C1 O1 -2.0(3)
C3 N1 C1 O1 -177.2(2)
C4 N1 C1 O2 178.73(18)
C3 N1 C1 O2 3.5(2)
C1 O2 C2 C3 -2.4(2)
C1 N1 C3 C2 -4.7(2)
C4 N1 C3 C2 179.57(17)
O2 C2 C3 N1 4.1(2)
C1 N1 C4 O3 -175.23(19)
C3 N1 C4 O3 -0.4(3)
C1 N1 C4 C5 5.5(3)
C3 N1 C4 C5 -179.63(18)
O3 C4 C5 C7 14.3(3)
N1 C4 C5 C7 -166.45(17)
O3 C4 C5 C6 -108.2(2)
N1 C4 C5 C6 71.0(2)
C9 N2 C6 C17 -77.0(2)
C14 N2 C6 C17 58.1(2)
C9 N2 C6 C5 50.9(2)
C14 N2 C6 C5 -173.97(16)
C4 C5 C6 N2 64.69(19)
C7 C5 C6 N2 -58.3(2)
C4 C5 C6 C17 -169.05(15)
C7 C5 C6 C17 67.9(2)
C4 C5 C7 C8 -80.5(2)
C6 C5 C7 C8 41.0(2)
C5 C7 C8 C13 164.75(17)
C5 C7 C8 C9 -15.9(3)
C13 C8 C9 C10 2.2(3)
C7 C8 C9 C10 -177.10(17)
C13 C8 C9 N2 -173.62(17)
C7 C8 C9 N2 7.0(3)
C14 N2 C9 C10 27.7(2)
C6 N2 C9 C10 158.74(17)
C14 N2 C9 C8 -156.49(18)
C6 N2 C9 C8 -25.5(2)
C8 C9 C10 C11 -1.7(3)
N2 C9 C10 C11 174.16(17)
C9 C10 C11 C12 0.0(3)
C10 C11 C12 C13 1.1(3)
C11 C12 C13 C8 -0.5(3)
C9 C8 C13 C12 -1.2(3)
C7 C8 C13 C12 178.17(18)
C9 N2 C14 C15 64.6(2)
C6 N2 C14 C15 -70.17(19)
N2 C14 C15 C16 43.3(2)
C14 C15 C16 C21 170.07(17)
C14 C15 C16 C17 -7.5(3)
C21 C16 C17 C18 -4.2(3)
C15 C16 C17 C18 173.35(18)
C21 C16 C17 C6 179.48(17)
C15 C16 C17 C6 -2.9(3)
N2 C6 C17 C18 161.54(17)
C5 C6 C17 C18 36.3(3)
N2 C6 C17 C16 -22.2(2)
C5 C6 C17 C16 -147.47(17)
C16 C17 C18 C19 1.2(3)
C6 C17 C18 C19 177.34(18)
C22 O4 C19 C18 171.10(17)
C22 O4 C19 C20 -10.0(3)
C17 C18 C19 O4 -178.82(18)
C17 C18 C19 C20 2.3(3)
O4 C19 C20 C21 178.70(19)
C18 C19 C20 C21 -2.5(3)
C19 C20 C21 C16 -0.7(3)
C17 C16 C21 C20 4.1(3)
C15 C16 C21 C20 -173.57(18)
